data_4325246
loop_
_publ_author_name
'Ren\'e T. Boer\'e'
'Tracey L. Roemmele'
'Xin Yu'

_publ_contact_author_address
;
Department of Chemistry and Biochemistry
University of Lethbridge
Lethbridge, AB Canada
T1K 3M4
;
_publ_contact_author_email boere@uleth.ca
_publ_contact_author_fax +1-403-329-2057
_publ_contact_author_name 'R.T. Boer\'e'
_publ_contact_author_phone +1-403-329-2045
_publ_section_title
;
 Unsymmetrical 1\l3-1,2,4,6-Thiatriazinyls with Aryl and Trifluoromethyl
 Substituents: Synthesis, Crystal Structures, EPR Spectroscopy, and
 Voltammetry
;
_journal_name_full 'Inorganic Chemistry'
_journal_page_first 5123
_journal_page_last 5136
_journal_paper_doi 10.1021/ic2003996
_journal_volume 50
_journal_year 2011
_chemical_formula_moiety 'C10 H7 F6 N3'
_chemical_formula_sum 'C10 H7 F6 N3'
_chemical_formula_weight 283.19
_chemical_melting_point 353
_chemical_name_common 'MeO/CF3 Imidoyl Amidine'
_chemical_name_systematic
; 
  trifluoromethylimidoyl 4-trifluoromethylbenzamidine 
;
_space_group_IT_number 14
_symmetry_cell_setting monoclinic
_symmetry_Int_Tables_number 14
_symmetry_space_group_name_Hall '-P 2yn'
_symmetry_space_group_name_H-M 'P 1 21/n 1'
_atom_sites_solution_hydrogens geom
_atom_sites_solution_primary direct
_atom_sites_solution_secondary difmap
_audit_creation_method SHELXL-97
_cell_angle_alpha 90.00
_cell_angle_beta 93.7750(10)
_cell_angle_gamma 90.00
_cell_formula_units_Z 8
_cell_length_a 11.2481(8)
_cell_length_b 14.6690(10)
_cell_length_c 14.3328(10)
_cell_measurement_reflns_used 8421
_cell_measurement_temperature 173(2)
_cell_measurement_theta_max 28.44
_cell_measurement_theta_min 2.23
_cell_volume 2359.8(3)
_computing_cell_refinement 'SAINT-Plus (Bruker, 2006)'
_computing_data_collection 'APEX2 (Bruker, 2006)'
_computing_data_reduction SAINT-Plus
_computing_molecular_graphics 'Mercury (Macrae <i>et al.</i>, 2006)'
_computing_publication_material 'publCIF (Westrip, 2007)'
_computing_structure_refinement 'SHELXTL (Sheldrick, 2008)'
_computing_structure_solution 'SHELXS (Sheldrick, 2008)'
_diffrn_ambient_pressure 101
_diffrn_ambient_temperature 173(2)
_diffrn_measured_fraction_theta_full 1.000
_diffrn_measured_fraction_theta_max 1.000
_diffrn_measurement_device_type
;
Bruker ApexII CCD area-detector diffractometer
;
_diffrn_measurement_method 'phi and omega scans'
_diffrn_radiation_monochromator graphite
_diffrn_radiation_probe x-ray
_diffrn_radiation_type MoK\a
_diffrn_radiation_wavelength 0.71073
_diffrn_reflns_av_R_equivalents 0.0167
_diffrn_reflns_av_sigmaI/netI 0.0107
_diffrn_reflns_limit_h_max 14
_diffrn_reflns_limit_h_min -14
_diffrn_reflns_limit_k_max 18
_diffrn_reflns_limit_k_min -18
_diffrn_reflns_limit_l_max 17
_diffrn_reflns_limit_l_min -17
_diffrn_reflns_number 24664
_diffrn_reflns_theta_full 25.25
_diffrn_reflns_theta_max 26.36
_diffrn_reflns_theta_min 1.99
_diffrn_source 'fine-focus sealed tube'
_diffrn_source_type 'Bruker D8'
_exptl_absorpt_coefficient_mu 0.165
_exptl_absorpt_correction_T_max 0.7458
_exptl_absorpt_correction_T_min 0.6940
_exptl_absorpt_correction_type multi-scan
_exptl_absorpt_process_details
; 
SADABS (Bruker, 2006)
;
_exptl_crystal_colour colourless
_exptl_crystal_density_diffrn 1.594
_exptl_crystal_description block
_exptl_crystal_F_000 1136
_exptl_crystal_recrystallization_method sublimation
_exptl_crystal_size_max 0.652
_exptl_crystal_size_mid 0.429
_exptl_crystal_size_min 0.310
_refine_diff_density_max 0.386
_refine_diff_density_min -0.268
_refine_diff_density_rms 0.043
_refine_ls_extinction_method none
_refine_ls_goodness_of_fit_ref 1.038
_refine_ls_hydrogen_treatment mixed
_refine_ls_matrix_type full
_refine_ls_number_parameters 404
_refine_ls_number_reflns 4826
_refine_ls_number_restraints 62
_refine_ls_restrained_S_all 1.034
_refine_ls_R_factor_all 0.0538
_refine_ls_R_factor_gt 0.0468
_refine_ls_shift/su_max 0.000
_refine_ls_shift/su_mean 0.000
_refine_ls_structure_factor_coef Fsqd
_refine_ls_weighting_details 'calc w=1/[\s^2^(Fo^2^)+(0.0615P)^2^+1.1046P] where P=(Fo^2^+2Fc^2^)/3'
_refine_ls_weighting_scheme calc
_refine_ls_wR_factor_gt 0.1217
_refine_ls_wR_factor_ref 0.1298
_reflns_number_gt 4130
_reflns_number_total 4826
_reflns_threshold_expression >2sigma(I)
_cod_data_source_file ic2003996_si_001_04.cif
_cod_data_source_block 2e_4-CF3C6H4C(NH2)NC(NH)CF3
_cod_original_sg_symbol_Hall -P2yn
_cod_original_sg_symbol_H-M 'P 1 21/n 1 '
_cod_database_code 4325246

loop_
_symmetry_equiv_pos_as_xyz
'x, y, z'
'-x+1/2, y+1/2, -z+1/2'
'-x, -y, -z'
'x-1/2, -y-1/2, z-1/2'

loop_
_atom_site_label
_atom_site_type_symbol
_atom_site_fract_x
_atom_site_fract_y
_atom_site_fract_z
_atom_site_U_iso_or_equiv
_atom_site_adp_type
_atom_site_occupancy
_atom_site_symmetry_multiplicity
_atom_site_calc_flag
_atom_site_refinement_flags
_atom_site_disorder_assembly
_atom_site_disorder_group
F1 F 0.48489(13) 0.11128(14) -0.01407(10) 0.0926(5) Uani 1 1 d . . .
F2 F 0.39101(14) 0.06594(16) 0.10056(13) 0.1142(7) Uani 1 1 d . . .
F3 F 0.40674(13) 0.20739(14) 0.07433(13) 0.1022(6) Uani 1 1 d . . .
N1 N 0.89744(14) 0.10940(10) 0.39701(10) 0.0431(3) Uani 1 1 d D . .
H1B H 0.8417(16) 0.0700(12) 0.4084(14) 0.046(5) Uiso 1 1 d D . .
H1A H 0.9632(16) 0.1182(14) 0.4328(13) 0.053(6) Uiso 1 1 d D . .
N2 N 0.97823(12) 0.20397(10) 0.28496(11) 0.0445(3) Uani 1 1 d . A .
N3 N 1.11058(16) 0.18791(12) 0.41989(13) 0.0585(4) Uani 1 1 d D A .
H3A H 1.1863(15) 0.1982(16) 0.4374(16) 0.065(7) Uiso 1 1 d D . .
C1 C 0.78218(14) 0.14389(10) 0.25460(11) 0.0352(3) Uani 1 1 d . . .
C6 C 0.67091(14) 0.14773(11) 0.29144(12) 0.0407(4) Uani 1 1 d . . .
H6 H 0.6652 0.1535 0.3570 0.049 Uiso 1 1 calc R . .
C5 C 0.56878(15) 0.14311(13) 0.23255(13) 0.0478(4) Uani 1 1 d . . .
H5 H 0.4927 0.1473 0.2574 0.057 Uiso 1 1 calc R . .
C4 C 0.57763(16) 0.13233(13) 0.13710(13) 0.0489(4) Uani 1 1 d . . .
C3 C 0.68798(16) 0.12690(13) 0.10016(13) 0.0484(4) Uani 1 1 d . . .
H3 H 0.6936 0.1188 0.0348 0.058 Uiso 1 1 calc R . .
C2 C 0.79023(15) 0.13342(12) 0.15912(12) 0.0418(4) Uani 1 1 d . . .
H2 H 0.8662 0.1307 0.1340 0.050 Uiso 1 1 calc R . .
C7 C 0.89326(14) 0.15288(10) 0.31646(11) 0.0353(3) Uani 1 1 d . . .
C8 C 1.08566(16) 0.21105(13) 0.33612(15) 0.0531(5) Uani 1 1 d D . .
C9 C 1.1728(5) 0.2693(6) 0.2858(5) 0.091(2) Uani 0.707(6) 1 d PDU A 1
F4 F 1.1688(5) 0.2498(6) 0.1975(5) 0.130(3) Uani 0.707(6) 1 d PU A 1
F5 F 1.1493(4) 0.3568(3) 0.2951(3) 0.160(2) Uani 0.707(6) 1 d PU A 1
F6 F 1.2812(4) 0.2583(6) 0.3216(6) 0.177(4) Uani 0.707(6) 1 d PU A 1
C9A C 1.1875(9) 0.2188(11) 0.2657(12) 0.076(4) Uani 0.293(6) 1 d PDU A 2
F4A F 1.2044(7) 0.1432(9) 0.2116(6) 0.134(4) Uani 0.293(6) 1 d PU A 2
F5A F 1.1665(14) 0.2784(13) 0.2025(14) 0.140(10) Uani 0.293(6) 1 d PU A 2
F6A F 1.2897(9) 0.2251(11) 0.3048(11) 0.117(5) Uani 0.293(6) 1 d PU A 2
C10 C 0.4654(2) 0.12888(19) 0.07510(17) 0.0697(6) Uani 1 1 d . . .
F7 F 0.20326(13) 0.38512(8) 1.05240(9) 0.0688(4) Uani 1 1 d . . .
F8 F 0.18985(19) 0.47676(12) 1.16716(9) 0.1047(6) Uani 1 1 d . . .
F9 F 0.34793(13) 0.47418(10) 1.09074(9) 0.0773(4) Uani 1 1 d . . .
F10 F 0.59157(14) 0.59662(14) 0.56652(12) 0.0974(5) Uani 1 1 d . . .
F11 F 0.5006(2) 0.72063(11) 0.53786(13) 0.1137(7) Uani 1 1 d . . .
F12 F 0.43711(16) 0.59721(13) 0.47503(9) 0.0915(5) Uani 1 1 d . . .
N4 N 0.09747(13) 0.65261(10) 0.86626(11) 0.0437(3) Uani 1 1 d D . .
H4B H 0.082(2) 0.6915(14) 0.8204(13) 0.062(6) Uiso 1 1 d D . .
H4A H 0.0595(17) 0.6541(14) 0.9177(12) 0.048(5) Uiso 1 1 d D . .
N5 N 0.22960(12) 0.54270(9) 0.93442(9) 0.0352(3) Uani 1 1 d . . .
N6 N 0.08233(17) 0.58592(12) 1.03640(12) 0.0570(4) Uani 1 1 d D . .
H6A H 0.060(2) 0.5724(16) 1.0922(12) 0.065(7) Uiso 1 1 d D . .
C11 C 0.26631(14) 0.60463(10) 0.78481(11) 0.0344(3) Uani 1 1 d . . .
C12 C 0.38987(15) 0.60318(12) 0.79905(12) 0.0423(4) Uani 1 1 d . . .
H16 H 0.4258 0.5971 0.8606 0.051 Uiso 1 1 calc R . .
C13 C 0.46066(16) 0.61048(13) 0.72421(13) 0.0476(4) Uani 1 1 d . . .
H17 H 0.5450 0.6097 0.7342 0.057 Uiso 1 1 calc R . .
C14 C 0.40803(17) 0.61897(12) 0.63468(12) 0.0448(4) Uani 1 1 d . . .
C15 C 0.28547(17) 0.61939(12) 0.61968(12) 0.0469(4) Uani 1 1 d . . .
H19 H 0.2499 0.6245 0.5579 0.056 Uiso 1 1 calc R . .
C16 C 0.21458(15) 0.61234(12) 0.69434(12) 0.0413(4) Uani 1 1 d . . .
H20 H 0.1303 0.6127 0.6839 0.050 Uiso 1 1 calc R . .
C17 C 0.19237(13) 0.59960(10) 0.86682(11) 0.0340(3) Uani 1 1 d . . .
C18 C 0.17236(16) 0.53970(11) 1.01556(11) 0.0411(4) Uani 1 1 d . . .
C19 C 0.2295(2) 0.46914(14) 1.08263(13) 0.0561(5) Uani 1 1 d . . .
C20 C 0.4835(2) 0.63315(15) 0.55352(16) 0.0623(5) Uani 1 1 d . . .

loop_
_atom_site_aniso_label
_atom_site_aniso_U_11
_atom_site_aniso_U_22
_atom_site_aniso_U_33
_atom_site_aniso_U_23
_atom_site_aniso_U_13
_atom_site_aniso_U_12
F1 0.0682(9) 0.1445(15) 0.0613(9) -0.0036(9) -0.0250(7) -0.0060(9)
F2 0.0662(9) 0.1671(19) 0.1044(12) 0.0345(12) -0.0306(8) -0.0563(11)
F3 0.0629(9) 0.1316(15) 0.1072(12) 0.0041(10) -0.0313(8) 0.0320(9)
N1 0.0455(8) 0.0444(8) 0.0382(7) 0.0062(6) -0.0061(6) -0.0103(6)
N2 0.0338(7) 0.0432(8) 0.0552(8) 0.0176(6) -0.0062(6) -0.0024(6)
N3 0.0496(9) 0.0551(10) 0.0673(11) 0.0063(8) -0.0213(8) -0.0052(8)
C1 0.0347(8) 0.0314(7) 0.0392(8) 0.0060(6) -0.0011(6) -0.0007(6)
C6 0.0387(8) 0.0428(9) 0.0408(8) 0.0073(7) 0.0039(6) -0.0010(7)
C5 0.0335(8) 0.0556(10) 0.0544(10) 0.0128(8) 0.0035(7) -0.0019(7)
C4 0.0398(9) 0.0544(10) 0.0511(10) 0.0108(8) -0.0077(7) -0.0040(8)
C3 0.0459(9) 0.0593(11) 0.0390(9) 0.0037(8) -0.0036(7) -0.0010(8)
C2 0.0377(8) 0.0478(9) 0.0399(9) 0.0039(7) 0.0024(7) 0.0014(7)
C7 0.0357(8) 0.0304(7) 0.0394(8) 0.0025(6) -0.0010(6) 0.0016(6)
C8 0.0393(9) 0.0435(9) 0.0742(13) 0.0214(9) -0.0128(8) -0.0058(7)
C9 0.053(2) 0.102(4) 0.114(5) 0.057(4) -0.030(2) -0.033(3)
F4 0.058(3) 0.224(8) 0.110(4) 0.038(4) 0.019(2) -0.039(4)
F5 0.211(4) 0.094(2) 0.171(4) 0.060(3) -0.012(3) -0.085(3)
F6 0.062(3) 0.271(8) 0.190(6) 0.117(5) -0.053(3) -0.093(4)
C9A 0.043(5) 0.083(8) 0.098(10) 0.065(8) -0.013(5) -0.007(5)
F4A 0.101(5) 0.190(11) 0.119(6) -0.002(6) 0.057(4) 0.004(5)
F5A 0.078(6) 0.170(12) 0.175(17) 0.158(13) 0.030(7) 0.024(6)
F6A 0.034(4) 0.196(11) 0.120(7) 0.080(7) 0.015(5) 0.035(6)
C10 0.0452(11) 0.0957(18) 0.0659(14) 0.0136(12) -0.0132(10) -0.0070(11)
F7 0.0969(10) 0.0391(6) 0.0712(8) 0.0160(5) 0.0109(7) 0.0032(6)
F8 0.1827(19) 0.0947(11) 0.0396(7) 0.0197(7) 0.0302(9) 0.0407(11)
F9 0.0842(9) 0.0765(9) 0.0667(8) 0.0224(7) -0.0286(7) 0.0032(7)
F10 0.0763(10) 0.1322(15) 0.0882(11) 0.0091(10) 0.0398(8) 0.0079(9)
F11 0.1753(18) 0.0612(9) 0.1144(13) 0.0150(8) 0.0830(13) -0.0233(10)
F12 0.1090(12) 0.1187(13) 0.0494(7) -0.0078(8) 0.0245(7) -0.0190(10)
N4 0.0412(8) 0.0416(8) 0.0484(8) 0.0119(6) 0.0050(6) 0.0071(6)
N5 0.0422(7) 0.0310(6) 0.0318(6) 0.0024(5) -0.0016(5) 0.0018(5)
N6 0.0728(11) 0.0499(9) 0.0506(9) 0.0044(7) 0.0215(8) 0.0072(8)
C11 0.0368(8) 0.0299(7) 0.0360(8) 0.0049(6) -0.0033(6) -0.0006(6)
C12 0.0377(8) 0.0476(9) 0.0406(9) 0.0091(7) -0.0051(7) -0.0006(7)
C13 0.0375(9) 0.0525(10) 0.0528(10) 0.0091(8) 0.0021(7) -0.0024(7)
C14 0.0530(10) 0.0377(8) 0.0443(9) 0.0044(7) 0.0084(7) -0.0040(7)
C15 0.0565(10) 0.0482(10) 0.0349(8) 0.0054(7) -0.0048(7) -0.0032(8)
C16 0.0399(8) 0.0429(9) 0.0400(8) 0.0053(7) -0.0069(7) -0.0008(7)
C17 0.0347(7) 0.0289(7) 0.0377(8) 0.0008(6) -0.0034(6) -0.0016(6)
C18 0.0556(10) 0.0312(8) 0.0364(8) -0.0009(6) 0.0032(7) -0.0020(7)
C19 0.0843(15) 0.0474(10) 0.0371(9) 0.0088(8) 0.0077(9) 0.0059(10)
C20 0.0759(15) 0.0566(12) 0.0566(12) 0.0041(9) 0.0205(10) -0.0085(10)

loop_
_atom_type_symbol
_atom_type_description
_atom_type_scat_dispersion_real
_atom_type_scat_dispersion_imag
_atom_type_scat_source
C C 0.0033 0.0016 'International Tables Vol C Tables 4.2.6.8 and 6.1.1.4'
H H 0.0000 0.0000 'International Tables Vol C Tables 4.2.6.8 and 6.1.1.4'
N N 0.0061 0.0033 'International Tables Vol C Tables 4.2.6.8 and 6.1.1.4'
F F 0.0171 0.0103 'International Tables Vol C Tables 4.2.6.8 and 6.1.1.4'

loop_
_exptl_crystal_face_index_h
_exptl_crystal_face_index_k
_exptl_crystal_face_index_l
_exptl_crystal_face_perp_dist
-1.00 1.00 0.00 0.1000
1.00 -1.00 0.00 0.1500
2.00 -2.00 1.00 0.2000
-1.00 1.00 -1.00 0.1600
-1.00 0.00 -2.00 0.2100
1.00 0.00 2.00 0.2500
-1.00 2.00 -2.00 0.2100
0.00 1.00 0.00 0.1800
0.00 0.00 1.00 0.3000
-1.00 -2.00 2.00 0.3000
1.00 2.00 -2.00 0.2400
1.00 2.00 0.00 0.1900
0.00 -1.00 -2.00 0.2200
-1.00 -2.00 -1.00 0.1600
-1.00 0.00 2.00 0.3100
1.00 1.00 0.00 0.1800
-1.00 -1.00 0.00 0.2300
2.00 2.00 1.00 0.1700
1.00 1.00 2.00 0.2700
0.00 -1.00 -1.00 0.1600

loop_
_geom_angle_atom_site_label_1
_geom_angle_atom_site_label_2
_geom_angle_atom_site_label_3
_geom_angle
C7 N1 H1B 119.8(13)
C7 N1 H1A 114.8(14)
H1B N1 H1A 124.9(19)
C7 N2 C8 119.47(14)
C8 N3 H3A 112.0(15)
C2 C1 C6 119.87(15)
C2 C1 C7 119.40(14)
C6 C1 C7 120.72(14)
C5 C6 C1 119.92(16)
C5 C6 H6 120.0
C1 C6 H6 120.0
C6 C5 C4 119.81(16)
C6 C5 H5 120.1
C4 C5 H5 120.1
C3 C4 C5 120.56(16)
C3 C4 C10 120.93(19)
C5 C4 C10 118.49(18)
C4 C3 C2 119.50(17)
C4 C3 H3 120.2
C2 C3 H3 120.2
C3 C2 C1 120.30(16)
C3 C2 H2 119.9
C1 C2 H2 119.9
N1 C7 N2 126.23(15)
N1 C7 C1 117.33(14)
N2 C7 C1 116.45(14)
N3 C8 N2 128.28(18)
N3 C8 C9 119.6(3)
N2 C8 C9 111.2(3)
N3 C8 C9A 120.2(5)
N2 C8 C9A 108.2(6)
C9 C8 C9A 30.5(5)
F4 C9 F6 109.3(8)
F4 C9 F5 108.6(7)
F6 C9 F5 105.6(6)
F4 C9 C8 111.0(5)
F6 C9 C8 111.1(5)
F5 C9 C8 111.1(7)
F6A C9A F5A 113.0(14)
F6A C9A F4A 99.0(12)
F5A C9A F4A 100.4(16)
F6A C9A C8 113.8(13)
F5A C9A C8 113.4(12)
F4A C9A C8 115.9(9)
F2 C10 F3 106.7(2)
F2 C10 F1 106.1(2)
F3 C10 F1 105.8(2)
F2 C10 C4 112.74(19)
F3 C10 C4 112.0(2)
F1 C10 C4 112.91(19)
C17 N4 H4B 120.7(15)
C17 N4 H4A 116.6(14)
H4B N4 H4A 122(2)
C17 N5 C18 119.90(14)
C18 N6 H6A 112.1(16)
C16 C11 C12 119.38(15)
C16 C11 C17 121.35(14)
C12 C11 C17 119.26(14)
C13 C12 C11 120.40(15)
C13 C12 H16 119.8
C11 C12 H16 119.8
C12 C13 C14 119.61(16)
C12 C13 H17 120.2
C14 C13 H17 120.2
C15 C14 C13 120.44(16)
C15 C14 C20 119.27(17)
C13 C14 C20 120.20(18)
C16 C15 C14 120.05(16)
C16 C15 H19 120.0
C14 C15 H19 120.0
C15 C16 C11 120.11(16)
C15 C16 H20 119.9
C11 C16 H20 119.9
N4 C17 N5 126.27(15)
N4 C17 C11 117.41(14)
N5 C17 C11 116.31(13)
N6 C18 N5 127.61(16)
N6 C18 C19 121.56(16)
N5 C18 C19 110.82(15)
F8 C19 F9 108.13(19)
F8 C19 F7 107.13(17)
F9 C19 F7 106.19(17)
F8 C19 C18 111.47(17)
F9 C19 C18 113.28(16)
F7 C19 C18 110.32(16)
F12 C20 F11 107.3(2)
F12 C20 F10 105.4(2)
F11 C20 F10 105.9(2)
F12 C20 C14 113.23(19)
F11 C20 C14 111.32(18)
F10 C20 C14 113.22(18)

loop_
_geom_bond_atom_site_label_1
_geom_bond_atom_site_label_2
_geom_bond_distance
F1 C10 1.336(3)
F2 C10 1.314(3)
F3 C10 1.327(3)
N1 C7 1.317(2)
N1 H1B 0.876(15)
N1 H1A 0.882(15)
N2 C7 1.318(2)
N2 C8 1.375(2)
N3 C8 1.261(3)
N3 H3A 0.885(16)
C1 C2 1.386(2)
C1 C6 1.391(2)
C1 C7 1.490(2)
C6 C5 1.382(2)
C6 H6 0.9500
C5 C4 1.387(3)
C5 H5 0.9500
C4 C3 1.383(3)
C4 C10 1.496(3)
C3 C2 1.385(2)
C3 H3 0.9500
C2 H2 0.9500
C8 C9 1.518(6)
C8 C9A 1.580(12)
C9 F4 1.296(11)
C9 F6 1.301(8)
C9 F5 1.319(10)
C9A F6A 1.248(18)
C9A F5A 1.270(14)
C9A F4A 1.37(2)
F7 C19 1.333(2)
F8 C19 1.323(2)
F9 C19 1.331(3)
F10 C20 1.331(3)
F11 C20 1.319(3)
F12 C20 1.318(3)
N4 C17 1.320(2)
N4 H4B 0.880(16)
N4 H4A 0.876(15)
N5 C17 1.3256(19)
N5 C18 1.367(2)
N6 C18 1.271(2)
N6 H6A 0.878(16)
C11 C16 1.390(2)
C11 C12 1.392(2)
C11 C17 1.486(2)
C12 C13 1.382(3)
C12 H16 0.9500
C13 C14 1.383(3)
C13 H17 0.9500
C14 C15 1.381(3)
C14 C20 1.499(3)
C15 C16 1.380(3)
C15 H19 0.9500
C16 H20 0.9500
C18 C19 1.526(2)

loop_
_geom_hbond_atom_site_label_D
_geom_hbond_atom_site_label_H
_geom_hbond_atom_site_label_A
_geom_hbond_distance_DH
_geom_hbond_distance_HA
_geom_hbond_distance_DA
_geom_hbond_angle_DHA
_geom_hbond_site_symmetry_A
N4 H4A N6 0.876(15) 1.975(19) 2.643(2) 132.0(18) .
N4 H4B N2 0.880(16) 2.225(17) 3.099(2) 172(2) 3_666
N1 H1A N3 0.882(15) 1.967(19) 2.660(2) 134.5(18) .
N1 H1B N5 0.876(15) 2.127(16) 2.994(2) 170.2(19) 4_665

loop_
_geom_torsion_atom_site_label_1
_geom_torsion_atom_site_label_2
_geom_torsion_atom_site_label_3
_geom_torsion_atom_site_label_4
_geom_torsion
C2 C1 C6 C5 -1.4(2)
C7 C1 C6 C5 177.28(15)
C1 C6 C5 C4 1.6(3)
C6 C5 C4 C3 -0.5(3)
C6 C5 C4 C10 -179.15(19)
C5 C4 C3 C2 -0.8(3)
C10 C4 C3 C2 177.8(2)
C4 C3 C2 C1 1.0(3)
C6 C1 C2 C3 0.1(2)
C7 C1 C2 C3 -178.61(15)
C8 N2 C7 N1 3.7(3)
C8 N2 C7 C1 -176.36(16)
C2 C1 C7 N1 -139.16(16)
C6 C1 C7 N1 42.1(2)
C2 C1 C7 N2 40.9(2)
C6 C1 C7 N2 -137.84(16)
C7 N2 C8 N3 -14.0(3)
C7 N2 C8 C9 177.4(4)
C7 N2 C8 C9A 145.1(6)
N3 C8 C9 F4 147.5(6)
N2 C8 C9 F4 -42.7(9)
C9A C8 C9 F4 47.5(11)
N3 C8 C9 F6 25.8(9)
N2 C8 C9 F6 -164.5(6)
C9A C8 C9 F6 -74.3(14)
N3 C8 C9 F5 -91.5(5)
N2 C8 C9 F5 78.2(5)
C9A C8 C9 F5 168.4(15)
N3 C8 C9A F6A -18.5(16)
N2 C8 C9A F6A -179.6(12)
C9 C8 C9A F6A 79(2)
N3 C8 C9A F5A -149.5(15)
N2 C8 C9A F5A 49.4(18)
C9 C8 C9A F5A -51.6(15)
N3 C8 C9A F4A 95.2(10)
N2 C8 C9A F4A -65.9(9)
C9 C8 C9A F4A -166.9(19)
C3 C4 C10 F2 126.5(2)
C5 C4 C10 F2 -54.9(3)
C3 C4 C10 F3 -113.1(2)
C5 C4 C10 F3 65.5(3)
C3 C4 C10 F1 6.3(3)
C5 C4 C10 F1 -175.1(2)
C16 C11 C12 C13 0.8(2)
C17 C11 C12 C13 -178.08(16)
C11 C12 C13 C14 -0.2(3)
C12 C13 C14 C15 -0.6(3)
C12 C13 C14 C20 175.95(18)
C13 C14 C15 C16 0.7(3)
C20 C14 C15 C16 -175.82(17)
C14 C15 C16 C11 -0.1(3)
C12 C11 C16 C15 -0.7(2)
C17 C11 C16 C15 178.22(15)
C18 N5 C17 N4 -4.5(2)
C18 N5 C17 C11 174.52(13)
C16 C11 C17 N4 -39.9(2)
C12 C11 C17 N4 138.97(16)
C16 C11 C17 N5 140.99(15)
C12 C11 C17 N5 -40.1(2)
C17 N5 C18 N6 0.7(3)
C17 N5 C18 C19 179.53(15)
N6 C18 C19 F8 -12.5(3)
N5 C18 C19 F8 168.59(18)
N6 C18 C19 F9 -134.8(2)
N5 C18 C19 F9 46.4(2)
N6 C18 C19 F7 106.4(2)
N5 C18 C19 F7 -72.5(2)
C15 C14 C20 F12 -34.8(3)
C13 C14 C20 F12 148.7(2)
C15 C14 C20 F11 86.2(3)
C13 C14 C20 F11 -90.3(3)
C15 C14 C20 F10 -154.63(19)
C13 C14 C20 F10 28.8(3)
